data_7242693
loop_
_publ_author_name
'Zhang, Meng Juan'
'Young, David James'
'Ma, Ji Long'
'Shao, Guo Quan'

_publ_section_title
;
 Copper(i) pyrimidine-2-thiolate cluster-based polymers as bifunctional
 visible-light-photocatalysts for chemoselective transfer hydrogenation of
 \a,\b-unsaturated carbonyls
;
_journal_issue 25
_journal_name_full 'RSC Advances'
_journal_page_first 14899
_journal_page_last 14904
_journal_paper_doi 10.1039/D1RA01102B
_journal_volume 11
_journal_year 2021
_chemical_formula_sum 'C39 H45 Cl6 Cu11 I5 N12 S6'
_chemical_formula_weight 2420.37
_space_group_IT_number 15
_space_group_name_Hall '-C 2yc'
_space_group_name_H-M_alt 'C 1 2/c 1'
_symmetry_cell_setting monoclinic
_symmetry_space_group_name_Hall '-C 2yc'
_symmetry_space_group_name_H-M 'C 1 2/c 1'
_atom_sites_solution_hydrogens geom
_atom_sites_solution_primary direct
_atom_sites_solution_secondary difmap
_audit_creation_method SHELXL-97
_audit_update_record
;
2021-02-08 deposited with the CCDC.	2021-04-14 downloaded from the CCDC.
;
_cell_angle_alpha 90.00
_cell_angle_beta 124.589(3)
_cell_angle_gamma 90.00
_cell_formula_units_Z 4
_cell_length_a 28.313(3)
_cell_length_b 15.0425(14)
_cell_length_c 20.956(2)
_cell_measurement_reflns_used 9968
_cell_measurement_temperature 193(2)
_cell_measurement_theta_max 27.43
_cell_measurement_theta_min 2.27
_cell_volume 7347.6(13)
_computing_cell_refinement 'Bruker SAINT'
_computing_data_collection 'Bruker APEX2'
_computing_data_reduction 'Bruker SAINT'
_computing_molecular_graphics 'Bruker SHELXTL'
_computing_publication_material 'Bruker SHELXTL'
_computing_structure_refinement 'SHELXL-97 (Sheldrick, 1997)'
_computing_structure_solution 'SHELXS-97 (Sheldrick, 1990)'
_diffrn_ambient_temperature 193(2)
_diffrn_measured_fraction_theta_full 0.994
_diffrn_measured_fraction_theta_max 0.994
_diffrn_measurement_device_type 'Bruker APEX-II CCD'
_diffrn_measurement_method '\f and \w scans'
_diffrn_radiation_monochromator graphite
_diffrn_radiation_source 'fine-focus sealed tube'
_diffrn_radiation_type MoK\a
_diffrn_radiation_wavelength 0.71073
_diffrn_reflns_av_R_equivalents 0.1009
_diffrn_reflns_av_sigmaI/netI 0.0457
_diffrn_reflns_limit_h_max 36
_diffrn_reflns_limit_h_min -34
_diffrn_reflns_limit_k_max 19
_diffrn_reflns_limit_k_min -19
_diffrn_reflns_limit_l_max 27
_diffrn_reflns_limit_l_min -27
_diffrn_reflns_number 110587
_diffrn_reflns_theta_full 27.62
_diffrn_reflns_theta_max 27.62
_diffrn_reflns_theta_min 2.36
_diffrn_standards_decay_% 0
_diffrn_standards_interval_count 0
_diffrn_standards_interval_time 0
_diffrn_standards_number 0
_exptl_absorpt_coefficient_mu 5.640
_exptl_absorpt_correction_T_max 0.4850
_exptl_absorpt_correction_T_min 0.2825
_exptl_absorpt_correction_type multi-scan
_exptl_absorpt_process_details 'Jacobson, R. (1998) Private communication'
_exptl_crystal_colour yellow
_exptl_crystal_density_diffrn 2.188
_exptl_crystal_density_method 'not measured'
_exptl_crystal_description block
_exptl_crystal_F_000 4580
_exptl_crystal_size_max 0.30
_exptl_crystal_size_mid 0.20
_exptl_crystal_size_min 0.15
_refine_diff_density_max 3.905
_refine_diff_density_min -4.032
_refine_diff_density_rms 0.293
_refine_ls_extinction_method none
_refine_ls_goodness_of_fit_ref 1.055
_refine_ls_hydrogen_treatment constr
_refine_ls_matrix_type full
_refine_ls_number_parameters 355
_refine_ls_number_reflns 8489
_refine_ls_number_restraints 2
_refine_ls_restrained_S_all 1.055
_refine_ls_R_factor_all 0.1090
_refine_ls_R_factor_gt 0.0772
_refine_ls_shift/su_max 0.000
_refine_ls_shift/su_mean 0.000
_refine_ls_structure_factor_coef Fsqd
_refine_ls_weighting_details 'calc w=1/[\s^2^(Fo^2^)+(0.1061P)^2^+441.2094P] where P=(Fo^2^+2Fc^2^)/3'
_refine_ls_weighting_scheme calc
_refine_ls_wR_factor_gt 0.2270
_refine_ls_wR_factor_ref 0.2477
_reflns_number_gt 6173
_reflns_number_total 8489
_reflns_threshold_expression >2sigma(I)
_cod_data_source_file d1ra01102b2.cif
_cod_data_source_block b160512a_0m_a
_cod_original_sg_symbol_H-M 'C 2/c'
_cod_database_code 7242693

loop_
_symmetry_equiv_pos_as_xyz
'x, y, z'
'-x, y, -z+1/2'
'x+1/2, y+1/2, z'
'-x+1/2, y+1/2, -z+1/2'
'-x, -y, -z'
'x, -y, z-1/2'
'-x+1/2, -y+1/2, -z'
'x+1/2, -y+1/2, z-1/2'

loop_
_atom_site_label
_atom_site_type_symbol
_atom_site_fract_x
_atom_site_fract_y
_atom_site_fract_z
_atom_site_U_iso_or_equiv
_atom_site_adp_type
_atom_site_occupancy
_atom_site_symmetry_multiplicity
_atom_site_calc_flag
_atom_site_refinement_flags
_atom_site_disorder_assembly
_atom_site_disorder_group
I1 I 0.18080(5) 0.32831(9) 0.28511(6) 0.0614(4) Uani 1 1 d . . .
I2 I 0.36004(4) 0.37972(8) 0.38864(5) 0.0517(3) Uani 1 1 d . . .
I3 I 0.0000 0.49869(14) -0.2500 0.0980(8) Uani 1 2 d S . .
Cu1 Cu 0.19635(6) 0.36493(9) -0.03958(7) 0.0248(3) Uani 1 1 d . . .
Cu2 Cu 0.31366(6) 0.32365(9) 0.10107(8) 0.0262(3) Uani 1 1 d . . .
Cu3 Cu 0.19330(6) 0.21221(9) 0.03402(7) 0.0256(3) Uani 1 1 d . . .
Cu4 Cu 0.25887(7) 0.39019(10) 0.26818(8) 0.0336(4) Uani 1 1 d . . .
Cu5 Cu 0.27241(8) 0.39251(10) 0.39912(9) 0.0363(4) Uani 1 1 d . . .
Cu6 Cu 0.0000 0.33270(16) -0.2500 0.0334(5) Uani 1 2 d S . .
Cl1 Cl 0.9648(3) -0.0511(5) 0.1526(4) 0.0967(18) Uiso 1 1 d D . .
Cl2 Cl 0.9998(5) 0.0017(7) 0.0572(6) 0.077(3) Uiso 0.50 1 d P . .
Cl2A Cl 0.9923(7) 0.1180(11) 0.1192(10) 0.115(5) Uiso 0.50 1 d P . .
Cl3 Cl 0.0699(5) 0.4450(7) 0.0670(6) 0.074(2) Uiso 0.50 1 d P . .
Cl4 Cl -0.0132(7) 0.3425(11) 0.0775(9) 0.110(4) Uiso 0.50 1 d P . .
S1 S 0.26246(13) 0.41998(17) -0.05848(15) 0.0237(5) Uani 1 1 d . . .
S2 S 0.25084(12) 0.30383(17) 0.13517(14) 0.0220(5) Uani 1 1 d . . .
S3 S 0.12381(12) 0.28514(18) -0.13412(14) 0.0243(5) Uani 1 1 d . . .
N1 N 0.3019(5) 0.5745(6) 0.0064(6) 0.031(2) Uani 1 1 d . . .
N2 N 0.3238(4) 0.4540(6) 0.0929(5) 0.0249(19) Uani 1 1 d . . .
N3 N 0.1930(4) 0.4395(6) 0.0375(5) 0.0221(18) Uani 1 1 d . . .
N4 N 0.2269(4) 0.4589(6) 0.1705(5) 0.0258(19) Uani 1 1 d . . .
N5 N 0.1078(4) 0.2298(6) -0.0268(5) 0.028(2) Uani 1 1 d . . .
N6 N 0.0267(4) 0.2840(6) -0.1464(5) 0.028(2) Uani 1 1 d . . .
C1 C 0.3000(5) 0.4893(7) 0.0215(6) 0.023(2) Uani 1 1 d . . .
C2 C 0.3342(9) 0.7255(9) 0.0508(9) 0.056(5) Uani 1 1 d . . .
H2A H 0.3582 0.7296 0.0310 0.084 Uiso 1 1 calc R . .
H2B H 0.3515 0.7605 0.0985 0.084 Uiso 1 1 calc R . .
H2C H 0.2959 0.7487 0.0119 0.084 Uiso 1 1 calc R . .
C3 C 0.3298(7) 0.6314(8) 0.0675(8) 0.039(3) Uani 1 1 d . . .
C4 C 0.3524(7) 0.6009(9) 0.1421(8) 0.042(3) Uani 1 1 d . . .
H4 H 0.3689 0.6413 0.1844 0.050 Uiso 1 1 calc R . .
C5 C 0.3505(5) 0.5107(8) 0.1542(6) 0.030(2) Uani 1 1 d . . .
C6 C 0.3768(6) 0.4707(11) 0.2326(7) 0.044(3) Uani 1 1 d . . .
H6A H 0.3524 0.4223 0.2294 0.066 Uiso 1 1 calc R . .
H6B H 0.3805 0.5162 0.2685 0.066 Uiso 1 1 calc R . .
H6C H 0.4149 0.4471 0.2513 0.066 Uiso 1 1 calc R . .
C7 C 0.2201(5) 0.4100(7) 0.1111(6) 0.022(2) Uani 1 1 d . . .
C8 C 0.1403(7) 0.5500(8) -0.0605(7) 0.040(3) Uani 1 1 d . . .
H8A H 0.1679 0.5540 -0.0747 0.059 Uiso 1 1 calc R . .
H8B H 0.1224 0.6081 -0.0677 0.059 Uiso 1 1 calc R . .
H8C H 0.1108 0.5060 -0.0937 0.059 Uiso 1 1 calc R . .
C9 C 0.1709(5) 0.5223(7) 0.0223(7) 0.029(2) Uani 1 1 d . . .
C10 C 0.1790(6) 0.5748(8) 0.0814(7) 0.034(3) Uani 1 1 d . . .
H10 H 0.1649 0.6340 0.0709 0.041 Uiso 1 1 calc R . .
C11 C 0.2070(6) 0.5426(8) 0.1551(7) 0.031(2) Uani 1 1 d . . .
C12 C 0.2165(7) 0.5954(9) 0.2226(8) 0.046(3) Uani 1 1 d . . .
H12A H 0.1924 0.5713 0.2384 0.068 Uiso 1 1 calc R . .
H12B H 0.2062 0.6577 0.2072 0.068 Uiso 1 1 calc R . .
H12C H 0.2569 0.5916 0.2661 0.068 Uiso 1 1 calc R . .
C13 C 0.0819(5) 0.2640(7) -0.0983(6) 0.026(2) Uani 1 1 d . . .
C14 C 0.1063(6) 0.1784(11) 0.0814(7) 0.046(3) Uani 1 1 d . . .
H14A H 0.1262 0.2261 0.1196 0.069 Uiso 1 1 calc R . .
H14B H 0.1343 0.1341 0.0884 0.069 Uiso 1 1 calc R . .
H14C H 0.0784 0.1500 0.0885 0.069 Uiso 1 1 calc R . .
C15 C 0.0756(6) 0.2167(9) 0.0009(7) 0.036(3) Uani 1 1 d . . .
C16 C 0.0192(6) 0.2367(10) -0.0432(7) 0.041(3) Uani 1 1 d . . .
H16 H -0.0035 0.2268 -0.0237 0.050 Uiso 1 1 calc R . .
C17 C -0.0059(5) 0.2716(10) -0.1170(7) 0.036(3) Uani 1 1 d . . .
C18 C -0.0669(6) 0.3019(13) -0.1656(9) 0.054(4) Uani 1 1 d . . .
H18A H -0.0692 0.3594 -0.1892 0.081 Uiso 1 1 calc R . .
H18B H -0.0814 0.3081 -0.1330 0.081 Uiso 1 1 calc R . .
H18C H -0.0901 0.2581 -0.2064 0.081 Uiso 1 1 calc R . .
C19 C 0.939(2) 0.007(3) 0.0649(18) 0.092(14) Uiso 0.50 1 d PD . .
C19A C 0.975(2) 0.005(3) 0.087(2) 0.089(14) Uiso 0.50 1 d PD . .
C20 C 0.0333(18) 0.431(3) 0.112(2) 0.073(10) Uiso 0.50 1 d P . .
H20A H 0.0619 0.4234 0.1685 0.087 Uiso 0.50 1 calc PR . .
H20B H 0.0114 0.4862 0.1047 0.087 Uiso 0.50 1 calc PR . .

loop_
_atom_site_aniso_label
_atom_site_aniso_U_11
_atom_site_aniso_U_22
_atom_site_aniso_U_33
_atom_site_aniso_U_23
_atom_site_aniso_U_13
_atom_site_aniso_U_12
I1 0.0738(7) 0.0819(8) 0.0434(5) -0.0195(5) 0.0421(6) -0.0389(6)
I2 0.0426(5) 0.0883(8) 0.0275(4) 0.0015(4) 0.0219(4) 0.0125(5)
I3 0.0834(14) 0.0592(11) 0.0779(13) 0.000 0.0019(11) 0.000
Cu1 0.0334(7) 0.0243(7) 0.0184(6) -0.0025(5) 0.0159(6) -0.0072(5)
Cu2 0.0340(8) 0.0258(7) 0.0241(6) 0.0034(5) 0.0198(6) 0.0017(6)
Cu3 0.0336(8) 0.0218(6) 0.0186(6) 0.0002(5) 0.0132(6) -0.0010(5)
Cu4 0.0473(9) 0.0364(8) 0.0228(7) 0.0002(6) 0.0234(7) 0.0013(7)
Cu5 0.0594(10) 0.0311(8) 0.0301(7) -0.0031(6) 0.0323(8) 0.0007(7)
Cu6 0.0264(10) 0.0500(13) 0.0203(9) 0.000 0.0112(8) 0.000
S1 0.0386(15) 0.0200(12) 0.0197(11) 0.0049(9) 0.0208(12) 0.0032(11)
S2 0.0329(14) 0.0187(12) 0.0178(11) -0.0005(9) 0.0165(11) -0.0010(10)
S3 0.0265(13) 0.0261(13) 0.0173(11) -0.0005(10) 0.0107(11) -0.0014(11)
N1 0.054(7) 0.020(4) 0.028(5) -0.003(4) 0.029(5) -0.006(4)
N2 0.030(5) 0.024(5) 0.022(4) -0.003(4) 0.016(4) -0.011(4)
N3 0.026(5) 0.023(4) 0.016(4) -0.003(3) 0.011(4) -0.004(4)
N4 0.038(5) 0.027(5) 0.020(4) -0.002(4) 0.020(4) 0.001(4)
N5 0.039(6) 0.022(4) 0.025(5) -0.001(4) 0.019(4) -0.005(4)
N6 0.028(5) 0.030(5) 0.026(5) -0.002(4) 0.016(4) -0.005(4)
C1 0.030(6) 0.025(5) 0.019(5) -0.008(4) 0.018(5) -0.006(4)
C2 0.121(15) 0.025(6) 0.053(9) -0.013(6) 0.067(10) -0.019(8)
C3 0.067(9) 0.025(6) 0.042(7) -0.010(5) 0.041(7) -0.013(6)
C4 0.069(10) 0.032(6) 0.034(7) -0.019(5) 0.035(7) -0.025(6)
C5 0.032(6) 0.040(7) 0.021(5) -0.003(5) 0.018(5) -0.011(5)
C6 0.042(8) 0.062(9) 0.016(5) -0.004(5) 0.009(5) -0.021(7)
C7 0.028(5) 0.025(5) 0.016(4) -0.003(4) 0.014(4) -0.006(4)
C8 0.066(9) 0.024(6) 0.029(6) 0.007(5) 0.027(6) -0.002(6)
C9 0.036(6) 0.023(5) 0.029(6) 0.002(4) 0.020(5) -0.007(5)
C10 0.046(7) 0.025(6) 0.037(6) 0.001(5) 0.026(6) 0.000(5)
C11 0.042(7) 0.026(6) 0.032(6) -0.007(5) 0.027(6) -0.006(5)
C12 0.066(10) 0.037(7) 0.032(7) -0.011(6) 0.027(7) 0.004(7)
C13 0.033(6) 0.021(5) 0.020(5) -0.006(4) 0.014(5) -0.007(4)
C14 0.044(8) 0.074(10) 0.023(6) 0.013(6) 0.021(6) 0.001(7)
C15 0.046(7) 0.045(7) 0.025(6) 0.002(5) 0.025(6) -0.011(6)
C16 0.038(7) 0.067(9) 0.032(6) -0.003(6) 0.027(6) -0.010(6)
C17 0.027(6) 0.061(9) 0.025(6) -0.008(6) 0.018(5) -0.008(6)
C18 0.035(8) 0.087(12) 0.045(8) 0.014(8) 0.025(7) 0.005(8)

loop_
_atom_type_symbol
_atom_type_description
_atom_type_scat_dispersion_real
_atom_type_scat_dispersion_imag
_atom_type_scat_source
C C 0.0033 0.0016 'International Tables Vol C Tables 4.2.6.8 and 6.1.1.4'
H H 0.0000 0.0000 'International Tables Vol C Tables 4.2.6.8 and 6.1.1.4'
Cl Cl 0.1484 0.1585 'International Tables Vol C Tables 4.2.6.8 and 6.1.1.4'
Cu Cu 0.3201 1.2651 'International Tables Vol C Tables 4.2.6.8 and 6.1.1.4'
I I -0.4742 1.8119 'International Tables Vol C Tables 4.2.6.8 and 6.1.1.4'
N N 0.0061 0.0033 'International Tables Vol C Tables 4.2.6.8 and 6.1.1.4'
S S 0.1246 0.1234 'International Tables Vol C Tables 4.2.6.8 and 6.1.1.4'

loop_
_geom_angle_atom_site_label_1
_geom_angle_atom_site_label_2
_geom_angle_atom_site_label_3
_geom_angle
_geom_angle_site_symmetry_1
_geom_angle_site_symmetry_3
_geom_angle_publ_flag
Cu5 I1 Cu4 59.64(5) . . ?
Cu4 I2 Cu5 59.26(5) . . ?
N3 Cu1 S3 125.0(3) . . ?
N3 Cu1 S1 110.8(3) . . ?
S3 Cu1 S1 118.36(11) . . ?
N3 Cu1 Cu3 89.1(3) . . ?
S3 Cu1 Cu3 75.30(8) . . ?
S1 Cu1 Cu3 132.89(9) . . ?
N3 Cu1 Cu2 81.8(3) . . ?
S3 Cu1 Cu2 135.24(9) . . ?
S1 Cu1 Cu2 71.65(8) . . ?
Cu3 Cu1 Cu2 69.60(5) . . ?
N2 Cu2 S3 128.5(3) . 7 ?
N2 Cu2 S2 109.2(3) . . ?
S3 Cu2 S2 115.63(11) 7 . ?
N2 Cu2 Cu3 91.9(3) . 7 ?
S3 Cu2 Cu3 75.92(8) 7 7 ?
S2 Cu2 Cu3 132.62(9) . 7 ?
N2 Cu2 Cu1 81.1(3) . . ?
S3 Cu2 Cu1 134.71(9) 7 . ?
S2 Cu2 Cu1 73.11(8) . . ?
Cu3 Cu2 Cu1 68.91(5) 7 . ?
N5 Cu3 S1 125.1(3) . 7 ?
N5 Cu3 S2 118.7(3) . . ?
S1 Cu3 S2 108.25(11) 7 . ?
N5 Cu3 Cu2 90.9(3) . 7 ?
S1 Cu3 Cu2 76.62(8) 7 7 ?
S2 Cu3 Cu2 132.04(9) . 7 ?
N5 Cu3 Cu1 86.9(3) . . ?
S1 Cu3 Cu1 131.66(9) 7 . ?
S2 Cu3 Cu1 77.59(8) . . ?
Cu2 Cu3 Cu1 66.65(5) 7 . ?
N4 Cu4 I2 130.8(3) . . ?
N4 Cu4 Cu5 143.4(3) . . ?
I2 Cu4 Cu5 62.14(6) . . ?
N4 Cu4 I1 113.6(3) . . ?
I2 Cu4 I1 114.23(6) . . ?
Cu5 Cu4 I1 58.52(5) . . ?
N1 Cu5 I1 136.2(3) 6_566 . ?
N1 Cu5 Cu4 160.4(3) 6_566 . ?
I1 Cu5 Cu4 61.84(6) . . ?
N1 Cu5 I2 107.9(3) 6_566 . ?
I1 Cu5 I2 114.03(6) . . ?
Cu4 Cu5 I2 58.60(5) . . ?
N6 Cu6 N6 136.8(6) 2_554 . ?
N6 Cu6 I3 111.6(3) 2_554 . ?
N6 Cu6 I3 111.6(3) . . ?
C19 Cl1 C19A 28(2) . . ?
C19A Cl2 C19 21(3) . . ?
C19A Cl2 Cl2A 52(2) . . ?
C19 Cl2 Cl2A 61.0(18) . . ?
C19A Cl2 Cl2 150(3) . 5_755 ?
C19 Cl2 Cl2 129.0(13) . 5_755 ?
Cl2A Cl2 Cl2 130.2(9) . 5_755 ?
C19A Cl2A C19 23.4(19) . . ?
C19A Cl2A Cl2 31.2(11) . . ?
C19 Cl2A Cl2 49.4(16) . . ?
C1 S1 Cu3 110.8(4) . 7 ?
C1 S1 Cu1 99.4(4) . . ?
Cu3 S1 Cu1 92.60(11) 7 . ?
C7 S2 Cu3 108.0(4) . . ?
C7 S2 Cu2 98.0(3) . . ?
Cu3 S2 Cu2 93.49(10) . . ?
C13 S3 Cu2 110.3(4) . 7 ?
C13 S3 Cu1 102.9(4) . . ?
Cu2 S3 Cu1 87.15(11) 7 . ?
C1 N1 C3 117.7(10) . . ?
C1 N1 Cu5 117.9(7) . 6_565 ?
C3 N1 Cu5 124.1(8) . 6_565 ?
C1 N2 C5 117.3(9) . . ?
C1 N2 Cu2 118.2(7) . . ?
C5 N2 Cu2 124.4(7) . . ?
C9 N3 C7 117.5(9) . . ?
C9 N3 Cu1 123.5(7) . . ?
C7 N3 Cu1 118.5(7) . . ?
C11 N4 C7 117.7(9) . . ?
C11 N4 Cu4 128.1(7) . . ?
C7 N4 Cu4 113.9(7) . . ?
C13 N5 C15 117.6(11) . . ?
C13 N5 Cu3 117.2(8) . . ?
C15 N5 Cu3 125.0(8) . . ?
C13 N6 C17 115.3(10) . . ?
C13 N6 Cu6 117.8(7) . . ?
C17 N6 Cu6 126.8(8) . . ?
N1 C1 N2 125.4(9) . . ?
N1 C1 S1 115.8(8) . . ?
N2 C1 S1 118.7(8) . . ?
C3 C2 H2A 109.5 . . ?
C3 C2 H2B 109.5 . . ?
H2A C2 H2B 109.5 . . ?
C3 C2 H2C 109.5 . . ?
H2A C2 H2C 109.5 . . ?
H2B C2 H2C 109.5 . . ?
N1 C3 C4 120.1(11) . . ?
N1 C3 C2 117.5(11) . . ?
C4 C3 C2 122.3(11) . . ?
C5 C4 C3 119.2(11) . . ?
C5 C4 H4 120.4 . . ?
C3 C4 H4 120.4 . . ?
N2 C5 C4 120.1(10) . . ?
N2 C5 C6 116.6(11) . . ?
C4 C5 C6 123.3(11) . . ?
C5 C6 H6A 109.5 . . ?
C5 C6 H6B 109.5 . . ?
H6A C6 H6B 109.5 . . ?
C5 C6 H6C 109.5 . . ?
H6A C6 H6C 109.5 . . ?
H6B C6 H6C 109.5 . . ?
N3 C7 N4 124.1(10) . . ?
N3 C7 S2 119.9(8) . . ?
N4 C7 S2 116.1(8) . . ?
C9 C8 H8A 109.5 . . ?
C9 C8 H8B 109.5 . . ?
H8A C8 H8B 109.5 . . ?
C9 C8 H8C 109.5 . . ?
H8A C8 H8C 109.5 . . ?
H8B C8 H8C 109.5 . . ?
N3 C9 C10 120.0(10) . . ?
N3 C9 C8 114.6(10) . . ?
C10 C9 C8 125.3(11) . . ?
C11 C10 C9 120.6(11) . . ?
C11 C10 H10 119.7 . . ?
C9 C10 H10 119.7 . . ?
N4 C11 C10 120.1(10) . . ?
N4 C11 C12 116.3(11) . . ?
C10 C11 C12 123.7(11) . . ?
C11 C12 H12A 109.5 . . ?
C11 C12 H12B 109.5 . . ?
H12A C12 H12B 109.5 . . ?
C11 C12 H12C 109.5 . . ?
H12A C12 H12C 109.5 . . ?
H12B C12 H12C 109.5 . . ?
N6 C13 N5 126.7(11) . . ?
N6 C13 S3 115.1(8) . . ?
N5 C13 S3 118.2(9) . . ?
C15 C14 H14A 109.5 . . ?
C15 C14 H14B 109.5 . . ?
H14A C14 H14B 109.5 . . ?
C15 C14 H14C 109.5 . . ?
H14A C14 H14C 109.5 . . ?
H14B C14 H14C 109.5 . . ?
C16 C15 N5 120.0(11) . . ?
C16 C15 C14 124.1(11) . . ?
N5 C15 C14 115.9(12) . . ?
C15 C16 C17 120.5(11) . . ?
C15 C16 H16 119.7 . . ?
C17 C16 H16 119.7 . . ?
N6 C17 C16 119.9(11) . . ?
N6 C17 C18 117.5(11) . . ?
C16 C17 C18 122.5(11) . . ?
C17 C18 H18A 109.5 . . ?
C17 C18 H18B 109.5 . . ?
H18A C18 H18B 109.5 . . ?
C17 C18 H18C 109.5 . . ?
H18A C18 H18C 109.5 . . ?
H18B C18 H18C 109.5 . . ?
C19A C19 Cl1 76.4(14) . . ?
C19A C19 Cl2 30(3) . . ?
Cl1 C19 Cl2 102(2) . . ?
C19A C19 Cl2A 57(5) . . ?
Cl1 C19 Cl2A 95(2) . . ?
Cl2 C19 Cl2A 70(2) . . ?
C19 C19A Cl2 128(5) . . ?
C19 C19A Cl1 75.9(14) . . ?
Cl2 C19A Cl1 143(4) . . ?
C19 C19A Cl2A 100(6) . . ?
Cl2 C19A Cl2A 97(2) . . ?
Cl1 C19A Cl2A 107(2) . . ?
Cl4 C20 Cl3 114(2) . . ?
Cl4 C20 H20A 108.8 . . ?
Cl3 C20 H20A 108.8 . . ?
Cl4 C20 H20B 108.8 . . ?
Cl3 C20 H20B 108.8 . . ?
H20A C20 H20B 107.7 . . ?

loop_
_geom_bond_atom_site_label_1
_geom_bond_atom_site_label_2
_geom_bond_distance
_geom_bond_site_symmetry_2
_geom_bond_publ_flag
I1 Cu5 2.516(2) . ?
I1 Cu4 2.6015(19) . ?
I2 Cu4 2.5284(19) . ?
I2 Cu5 2.6190(19) . ?
I3 Cu6 2.497(3) . ?
Cu1 N3 2.014(9) . ?
Cu1 S3 2.228(3) . ?
Cu1 S1 2.278(3) . ?
Cu1 Cu3 2.7957(18) . ?
Cu1 Cu2 2.998(2) . ?
Cu2 N2 2.003(9) . ?
Cu2 S3 2.213(3) 7 ?
Cu2 S2 2.282(3) . ?
Cu2 Cu3 2.7767(18) 7 ?
Cu3 N5 2.012(10) . ?
Cu3 S1 2.249(3) 7 ?
Cu3 S2 2.264(3) . ?
Cu3 Cu2 2.7767(18) 7 ?
Cu4 N4 1.993(9) . ?
Cu4 Cu5 2.5460(19) . ?
Cu5 N1 1.967(9) 6_566 ?
Cu6 N6 1.990(9) 2_554 ?
Cu6 N6 1.990(9) . ?
Cl1 C19 1.770(10) . ?
Cl1 C19A 1.774(10) . ?
Cl2 C19A 1.18(4) . ?
Cl2 C19 1.83(6) . ?
Cl2 Cl2A 2.26(2) . ?
Cl2 Cl2 2.40(2) 5_755 ?
Cl2A C19A 1.79(5) . ?
Cl2A C19 2.11(6) . ?
Cl3 C20 1.77(4) . ?
Cl4 C20 1.72(4) . ?
S1 C1 1.733(10) . ?
S1 Cu3 2.249(3) 7 ?
S2 C7 1.750(11) . ?
S3 C13 1.756(12) . ?
S3 Cu2 2.213(3) 7 ?
N1 C1 1.328(14) . ?
N1 C3 1.358(15) . ?
N1 Cu5 1.967(9) 6_565 ?
N2 C1 1.353(13) . ?
N2 C5 1.358(14) . ?
N3 C9 1.348(15) . ?
N3 C7 1.349(13) . ?
N4 C11 1.342(15) . ?
N4 C7 1.363(13) . ?
N5 C13 1.341(14) . ?
N5 C15 1.348(15) . ?
N6 C13 1.327(15) . ?
N6 C17 1.383(15) . ?
C2 C3 1.481(17) . ?
C2 H2A 0.9800 . ?
C2 H2B 0.9800 . ?
C2 H2C 0.9800 . ?
C3 C4 1.390(18) . ?
C4 C5 1.386(18) . ?
C4 H4 0.9500 . ?
C5 C6 1.493(16) . ?
C6 H6A 0.9800 . ?
C6 H6B 0.9800 . ?
C6 H6C 0.9800 . ?
C8 C9 1.494(16) . ?
C8 H8A 0.9800 . ?
C8 H8B 0.9800 . ?
C8 H8C 0.9800 . ?
C9 C10 1.374(17) . ?
C10 C11 1.363(17) . ?
C10 H10 0.9500 . ?
C11 C12 1.508(16) . ?
C12 H12A 0.9800 . ?
C12 H12B 0.9800 . ?
C12 H12C 0.9800 . ?
C14 C15 1.505(16) . ?
C14 H14A 0.9800 . ?
C14 H14B 0.9800 . ?
C14 H14C 0.9800 . ?
C15 C16 1.35(2) . ?
C16 C17 1.387(18) . ?
C16 H16 0.9500 . ?
C17 C18 1.493(19) . ?
C18 H18A 0.9800 . ?
C18 H18B 0.9800 . ?
C18 H18C 0.9800 . ?
C19 C19A 0.85(6) . ?
C20 H20A 0.9900 . ?
C20 H20B 0.9900 . ?

loop_
_geom_torsion_atom_site_label_1
_geom_torsion_atom_site_label_2
_geom_torsion_atom_site_label_3
_geom_torsion_atom_site_label_4
_geom_torsion
_geom_torsion_site_symmetry_1
_geom_torsion_site_symmetry_2
_geom_torsion_site_symmetry_3
_geom_torsion_site_symmetry_4
_geom_torsion_publ_flag
N3 Cu1 Cu2 N2 -64.3(4) . . . . ?
S3 Cu1 Cu2 N2 163.0(3) . . . . ?
S1 Cu1 Cu2 N2 50.9(3) . . . . ?
Cu3 Cu1 Cu2 N2 -156.4(3) . . . . ?
N3 Cu1 Cu2 S3 158.7(3) . . . 7 ?
S3 Cu1 Cu2 S3 26.0(2) . . . 7 ?
S1 Cu1 Cu2 S3 -86.13(14) . . . 7 ?
Cu3 Cu1 Cu2 S3 66.54(13) . . . 7 ?
N3 Cu1 Cu2 S2 49.1(3) . . . . ?
S3 Cu1 Cu2 S2 -83.64(14) . . . . ?
S1 Cu1 Cu2 S2 164.26(11) . . . . ?
Cu3 Cu1 Cu2 S2 -43.07(8) . . . . ?
N3 Cu1 Cu2 Cu3 -159.8(3) . . . 7 ?
S3 Cu1 Cu2 Cu3 67.47(13) . . . 7 ?
S1 Cu1 Cu2 Cu3 -44.63(8) . . . 7 ?
Cu3 Cu1 Cu2 Cu3 108.04(5) . . . 7 ?
N3 Cu1 Cu3 N5 81.2(4) . . . . ?
S3 Cu1 Cu3 N5 -45.5(3) . . . . ?
S1 Cu1 Cu3 N5 -160.8(3) . . . . ?
Cu2 Cu1 Cu3 N5 162.7(3) . . . . ?
N3 Cu1 Cu3 S1 -142.7(3) . . . 7 ?
S3 Cu1 Cu3 S1 90.64(14) . . . 7 ?
S1 Cu1 Cu3 S1 -24.6(2) . . . 7 ?
Cu2 Cu1 Cu3 S1 -61.10(12) . . . 7 ?
N3 Cu1 Cu3 S2 -39.2(3) . . . . ?
S3 Cu1 Cu3 S2 -165.86(11) . . . . ?
S1 Cu1 Cu3 S2 78.89(14) . . . . ?
Cu2 Cu1 Cu3 S2 42.40(8) . . . . ?
N3 Cu1 Cu3 Cu2 173.5(3) . . . 7 ?
S3 Cu1 Cu3 Cu2 46.81(8) . . . 7 ?
S1 Cu1 Cu3 Cu2 -68.44(12) . . . 7 ?
Cu2 Cu1 Cu3 Cu2 -104.93(5) . . . 7 ?
Cu5 I2 Cu4 N4 138.0(4) . . . . ?
Cu5 I2 Cu4 I1 -27.69(7) . . . . ?
Cu5 I1 Cu4 N4 -139.4(3) . . . . ?
Cu5 I1 Cu4 I2 28.80(7) . . . . ?
Cu4 I1 Cu5 N1 170.3(4) . . . 6_566 ?
Cu4 I1 Cu5 I2 -27.67(7) . . . . ?
N4 Cu4 Cu5 N1 -71.9(11) . . . 6_566 ?
I2 Cu4 Cu5 N1 50.0(9) . . . 6_566 ?
I1 Cu4 Cu5 N1 -159.8(9) . . . 6_566 ?
N4 Cu4 Cu5 I1 87.9(5) . . . . ?
I2 Cu4 Cu5 I1 -150.21(7) . . . . ?
N4 Cu4 Cu5 I2 -121.9(5) . . . . ?
I1 Cu4 Cu5 I2 150.21(7) . . . . ?
Cu4 I2 Cu5 N1 -164.3(3) . . . 6_566 ?
Cu4 I2 Cu5 I1 28.66(7) . . . . ?
C19 Cl2 Cl2A C19A 23(3) . . . . ?
Cl2 Cl2 Cl2A C19A 141(3) 5_755 . . . ?
C19A Cl2 Cl2A C19 -23(3) . . . . ?
Cl2 Cl2 Cl2A C19 118.3(13) 5_755 . . . ?
N3 Cu1 S1 C1 15.8(5) . . . . ?
S3 Cu1 S1 C1 170.4(4) . . . . ?
Cu3 Cu1 S1 C1 -93.5(4) . . . . ?
Cu2 Cu1 S1 C1 -57.5(4) . . . . ?
N3 Cu1 S1 Cu3 127.4(3) . . . 7 ?
S3 Cu1 S1 Cu3 -78.04(13) . . . 7 ?
Cu3 Cu1 S1 Cu3 18.15(16) . . . 7 ?
Cu2 Cu1 S1 Cu3 54.11(7) . . . 7 ?
N5 Cu3 S2 C7 -36.1(5) . . . . ?
S1 Cu3 S2 C7 173.3(4) 7 . . . ?
Cu2 Cu3 S2 C7 85.1(4) 7 . . . ?
Cu1 Cu3 S2 C7 43.2(4) . . . . ?
N5 Cu3 S2 Cu2 -135.7(3) . . . . ?
S1 Cu3 S2 Cu2 73.80(12) 7 . . . ?
Cu2 Cu3 S2 Cu2 -14.45(16) 7 . . . ?
Cu1 Cu3 S2 Cu2 -56.31(8) . . . . ?
N2 Cu2 S2 C7 17.5(4) . . . . ?
S3 Cu2 S2 C7 171.5(3) 7 . . . ?
Cu3 Cu2 S2 C7 -94.2(4) 7 . . . ?
Cu1 Cu2 S2 C7 -56.4(3) . . . . ?
N2 Cu2 S2 Cu3 126.3(3) . . . . ?
S3 Cu2 S2 Cu3 -79.70(13) 7 . . . ?
Cu3 Cu2 S2 Cu3 14.58(16) 7 . . . ?
Cu1 Cu2 S2 Cu3 52.35(8) . . . . ?
N3 Cu1 S3 C13 -25.4(5) . . . . ?
S1 Cu1 S3 C13 -175.9(4) . . . . ?
Cu3 Cu1 S3 C13 52.9(4) . . . . ?
Cu2 Cu1 S3 C13 92.0(4) . . . . ?
N3 Cu1 S3 Cu2 -135.5(3) . . . 7 ?
S1 Cu1 S3 Cu2 73.92(13) . . . 7 ?
Cu3 Cu1 S3 Cu2 -57.22(7) . . . 7 ?
Cu2 Cu1 S3 Cu2 -18.15(16) . . . 7 ?
S3 Cu2 N2 C1 102.6(8) 7 . . . ?
S2 Cu2 N2 C1 -107.7(8) . . . . ?
Cu3 Cu2 N2 C1 29.1(8) 7 . . . ?
Cu1 Cu2 N2 C1 -39.2(8) . . . . ?
S3 Cu2 N2 C5 -81.1(10) 7 . . . ?
S2 Cu2 N2 C5 68.5(10) . . . . ?
Cu3 Cu2 N2 C5 -154.6(9) 7 . . . ?
Cu1 Cu2 N2 C5 137.1(9) . . . . ?
S3 Cu1 N3 C9 -81.7(9) . . . . ?
S1 Cu1 N3 C9 70.8(9) . . . . ?
Cu3 Cu1 N3 C9 -153.0(9) . . . . ?
Cu2 Cu1 N3 C9 137.5(9) . . . . ?
S3 Cu1 N3 C7 106.5(7) . . . . ?
S1 Cu1 N3 C7 -101.0(7) . . . . ?
Cu3 Cu1 N3 C7 35.2(8) . . . . ?
Cu2 Cu1 N3 C7 -34.3(7) . . . . ?
I2 Cu4 N4 C11 -88.0(11) . . . . ?
Cu5 Cu4 N4 C11 9.3(13) . . . . ?
I1 Cu4 N4 C11 77.7(11) . . . . ?
I2 Cu4 N4 C7 98.8(8) . . . . ?
Cu5 Cu4 N4 C7 -163.9(6) . . . . ?
I1 Cu4 N4 C7 -95.4(8) . . . . ?
S1 Cu3 N5 C13 -107.0(7) 7 . . . ?
S2 Cu3 N5 C13 107.8(8) . . . . ?
Cu2 Cu3 N5 C13 -32.8(8) 7 . . . ?
Cu1 Cu3 N5 C13 33.8(8) . . . . ?
S1 Cu3 N5 C15 78.8(10) 7 . . . ?
S2 Cu3 N5 C15 -66.4(10) . . . . ?
Cu2 Cu3 N5 C15 153.1(10) 7 . . . ?
Cu1 Cu3 N5 C15 -140.4(10) . . . . ?
N6 Cu6 N6 C13 86.2(8) 2_554 . . . ?
I3 Cu6 N6 C13 -93.8(8) . . . . ?
N6 Cu6 N6 C17 -96.7(10) 2_554 . . . ?
I3 Cu6 N6 C17 83.3(10) . . . . ?
C3 N1 C1 N2 -0.5(18) . . . . ?
Cu5 N1 C1 N2 172.5(9) 6_565 . . . ?
C3 N1 C1 S1 178.5(10) . . . . ?
Cu5 N1 C1 S1 -8.5(12) 6_565 . . . ?
C5 N2 C1 N1 2.1(17) . . . . ?
Cu2 N2 C1 N1 178.6(9) . . . . ?
C5 N2 C1 S1 -176.9(8) . . . . ?
Cu2 N2 C1 S1 -0.3(12) . . . . ?
Cu3 S1 C1 N1 141.6(8) 7 . . . ?
Cu1 S1 C1 N1 -122.0(8) . . . . ?
Cu3 S1 C1 N2 -39.4(9) 7 . . . ?
Cu1 S1 C1 N2 57.1(9) . . . . ?
C1 N1 C3 C4 -3(2) . . . . ?
Cu5 N1 C3 C4 -175.9(11) 6_565 . . . ?
C1 N1 C3 C2 177.2(13) . . . . ?
Cu5 N1 C3 C2 4.7(19) 6_565 . . . ?
N1 C3 C4 C5 6(2) . . . . ?
C2 C3 C4 C5 -175.1(15) . . . . ?
C1 N2 C5 C4 0.2(17) . . . . ?
Cu2 N2 C5 C4 -176.1(10) . . . . ?
C1 N2 C5 C6 -179.8(11) . . . . ?
Cu2 N2 C5 C6 3.9(15) . . . . ?
C3 C4 C5 N2 -4(2) . . . . ?
C3 C4 C5 C6 176.1(14) . . . . ?
C9 N3 C7 N4 -0.6(16) . . . . ?
Cu1 N3 C7 N4 171.7(8) . . . . ?
C9 N3 C7 S2 -178.9(8) . . . . ?
Cu1 N3 C7 S2 -6.6(11) . . . . ?
C11 N4 C7 N3 -2.3(16) . . . . ?
Cu4 N4 C7 N3 171.6(8) . . . . ?
C11 N4 C7 S2 176.1(9) . . . . ?
Cu4 N4 C7 S2 -10.0(11) . . . . ?
Cu3 S2 C7 N3 -36.4(9) . . . . ?
Cu2 S2 C7 N3 60.0(9) . . . . ?
Cu3 S2 C7 N4 145.2(7) . . . . ?
Cu2 S2 C7 N4 -118.5(8) . . . . ?
C7 N3 C9 C10 3.2(16) . . . . ?
Cu1 N3 C9 C10 -168.7(9) . . . . ?
C7 N3 C9 C8 -178.7(10) . . . . ?
Cu1 N3 C9 C8 9.3(14) . . . . ?
N3 C9 C10 C11 -3.0(19) . . . . ?
C8 C9 C10 C11 179.2(13) . . . . ?
C7 N4 C11 C10 2.5(17) . . . . ?
Cu4 N4 C11 C10 -170.4(9) . . . . ?
C7 N4 C11 C12 -178.6(11) . . . . ?
Cu4 N4 C11 C12 8.5(17) . . . . ?
C9 C10 C11 N4 0.0(19) . . . . ?
C9 C10 C11 C12 -178.8(13) . . . . ?
C17 N6 C13 N5 3.4(17) . . . . ?
Cu6 N6 C13 N5 -179.2(8) . . . . ?
C17 N6 C13 S3 -176.9(9) . . . . ?
Cu6 N6 C13 S3 0.6(11) . . . . ?
C15 N5 C13 N6 -2.5(17) . . . . ?
Cu3 N5 C13 N6 -177.1(9) . . . . ?
C15 N5 C13 S3 177.8(9) . . . . ?
Cu3 N5 C13 S3 3.1(11) . . . . ?
Cu2 S3 C13 N6 -139.5(7) 7 . . . ?
Cu1 S3 C13 N6 128.8(8) . . . . ?
Cu2 S3 C13 N5 40.2(9) 7 . . . ?
Cu1 S3 C13 N5 -51.5(9) . . . . ?
C13 N5 C15 C16 1.0(18) . . . . ?
Cu3 N5 C15 C16 175.2(10) . . . . ?
C13 N5 C15 C14 -179.9(11) . . . . ?
Cu3 N5 C15 C14 -5.7(16) . . . . ?
N5 C15 C16 C17 -1(2) . . . . ?
C14 C15 C16 C17 -179.8(14) . . . . ?
C13 N6 C17 C16 -2.8(18) . . . . ?
Cu6 N6 C17 C16 180.0(10) . . . . ?
C13 N6 C17 C18 173.8(12) . . . . ?
Cu6 N6 C17 C18 -3.4(18) . . . . ?
C15 C16 C17 N6 2(2) . . . . ?
C15 C16 C17 C18 -174.7(15) . . . . ?
C19A Cl1 C19 Cl2 16(4) . . . . ?
C19A Cl1 C19 Cl2A -54(5) . . . . ?
Cl2A Cl2 C19 C19A -58(8) . . . . ?
Cl2 Cl2 C19 C19A -178(7) 5_755 . . . ?
C19A Cl2 C19 Cl1 -32(7) . . . . ?
Cl2A Cl2 C19 Cl1 -90(2) . . . . ?
Cl2 Cl2 C19 Cl1 149.5(14) 5_755 . . . ?
C19A Cl2 C19 Cl2A 58(8) . . . . ?
Cl2 Cl2 C19 Cl2A -120.0(17) 5_755 . . . ?
Cl2 Cl2A C19 C19A 31(3) . . . . ?
C19A Cl2A C19 Cl1 70.4(18) . . . . ?
Cl2 Cl2A C19 Cl1 101(2) . . . . ?
C19A Cl2A C19 Cl2 -31(3) . . . . ?
Cl1 C19 C19A Cl2 148(7) . . . . ?
Cl2A C19 C19A Cl2 -107(6) . . . . ?
Cl2 C19 C19A Cl1 -148(7) . . . . ?
Cl2A C19 C19A Cl1 105.0(18) . . . . ?
Cl1 C19 C19A Cl2A -105.0(18) . . . . ?
Cl2 C19 C19A Cl2A 107(6) . . . . ?
Cl2A Cl2 C19A C19 109(8) . . . . ?
Cl2 Cl2 C19A C19 3(12) 5_755 . . . ?
C19 Cl2 C19A Cl1 122(12) . . . . ?
Cl2A Cl2 C19A Cl1 -130(8) . . . . ?
Cl2 Cl2 C19A Cl1 124(5) 5_755 . . . ?
C19 Cl2 C19A Cl2A -109(8) . . . . ?
Cl2 Cl2 C19A Cl2A -106(5) 5_755 . . . ?
C19 Cl1 C19A Cl2 -136(11) . . . . ?
C19 Cl1 C19A Cl2A 96(6) . . . . ?
Cl2 Cl2A C19A C19 -131(5) . . . . ?
C19 Cl2A C19A Cl2 131(5) . . . . ?
C19 Cl2A C19A Cl1 -78(2) . . . . ?
Cl2 Cl2A C19A Cl1 151(5) . . . . ?
